data_1566025
loop_
_publ_author_name
'Zheng, Jun'
'Meng, Ye'
'Zhang, Lin'
'Yang, Xinan'
'Ma, Peihua'

_publ_section_title
;
 Metal-induced different structures of four
 cyclopentanocucurbit[5]uril-based complexes
;
_journal_name_full 'Inorganica Chimica Acta'
_journal_page_first 120669
_journal_paper_doi 10.1016/j.ica.2021.120669
_journal_volume 529
_journal_year 2022
_chemical_formula_moiety 'C45 H56 Cr N20 O13, 3(Cl)'
_chemical_formula_sum 'C45 H56 Cl3 Cr N20 O13'
_chemical_formula_weight 1243.44
_space_group_crystal_system tetragonal
_space_group_IT_number 92
_space_group_name_Hall 'P 4abw 2nw'
_space_group_name_H-M_alt 'P 41 21 2'
_atom_sites_solution_hydrogens mixed
_cell_angle_alpha 90
_cell_angle_beta 90
_cell_angle_gamma 90
_cell_formula_units_Z 8
_cell_length_a 20.623(3)
_cell_length_b 20.623(3)
_cell_length_c 31.896(6)
_cell_measurement_reflns_used 9836
_cell_measurement_temperature 273.15
_cell_measurement_theta_max 27.98
_cell_measurement_theta_min 2.21
_cell_volume 13566(4)
_computing_cell_refinement 'SAINT V8.38A (?, 2016)'
_computing_data_reduction 'SAINT V8.38A (?, 2016)'
_computing_molecular_graphics 'Olex2 (Dolomanov et al., 2009)'
_computing_publication_material 'Olex2 (Dolomanov et al., 2009)'
_computing_structure_refinement 'XL (Sheldrick, 2008)'
_computing_structure_solution 'SHELXT 2014/5 (Sheldrick, 2014)'
_diffrn_ambient_temperature 273.15
_diffrn_measured_fraction_theta_full 0.994
_diffrn_measured_fraction_theta_max 0.994
_diffrn_measurement_device_type 'Bruker APEX-II CCD'
_diffrn_measurement_method '\f and \w scans'
_diffrn_radiation_type MoK\a
_diffrn_radiation_wavelength 0.71073
_diffrn_reflns_av_R_equivalents 0.0972
_diffrn_reflns_av_unetI/netI 0.0226
_diffrn_reflns_Laue_measured_fraction_full 0.994
_diffrn_reflns_Laue_measured_fraction_max 0.994
_diffrn_reflns_limit_h_max 24
_diffrn_reflns_limit_h_min -24
_diffrn_reflns_limit_k_max 24
_diffrn_reflns_limit_k_min -24
_diffrn_reflns_limit_l_max 37
_diffrn_reflns_limit_l_min -37
_diffrn_reflns_number 434912
_diffrn_reflns_point_group_measured_fraction_full 0.996
_diffrn_reflns_point_group_measured_fraction_max 0.996
_diffrn_reflns_theta_full 24.998
_diffrn_reflns_theta_max 24.998
_diffrn_reflns_theta_min 1.892
_exptl_absorpt_coefficient_mu 0.353
_exptl_absorpt_correction_T_max 0.7454
_exptl_absorpt_correction_T_min 0.7068
_exptl_absorpt_correction_type multi-scan
_exptl_absorpt_process_details
;
SADABS-2016/2 (Bruker,2016/2) was used for absorption correction.
wR2(int) was 0.1259 before and 0.0789 after correction.
The Ratio of minimum to maximum transmission is 0.9482.
The \l/2 correction factor is Not present.
;
_exptl_crystal_colour colourless
_exptl_crystal_colour_primary colourless
_exptl_crystal_density_diffrn 1.218
_exptl_crystal_description block
_exptl_crystal_F_000 5160
_exptl_crystal_size_max 0.24
_exptl_crystal_size_mid 0.23
_exptl_crystal_size_min 0.21
_refine_diff_density_max 1.035
_refine_diff_density_min -0.743
_refine_diff_density_rms 0.105
_refine_ls_abs_structure_details
;
 Flack x determined using 4246 quotients [(I+)-(I-)]/[(I+)+(I-)]
 (Parsons, Flack and Wagner, Acta Cryst. B69 (2013) 249-259).
;
_refine_ls_abs_structure_Flack 0.222(6)
_refine_ls_extinction_coef .
_refine_ls_extinction_method none
_refine_ls_goodness_of_fit_ref 1.038
_refine_ls_hydrogen_treatment constr
_refine_ls_matrix_type full
_refine_ls_number_parameters 741
_refine_ls_number_reflns 11922
_refine_ls_number_restraints 18
_refine_ls_restrained_S_all 1.038
_refine_ls_R_factor_all 0.0816
_refine_ls_R_factor_gt 0.0721
_refine_ls_shift/su_max 0.001
_refine_ls_shift/su_mean 0.000
_refine_ls_structure_factor_coef Fsqd
_refine_ls_weighting_details 'w=1/[\s^2^(Fo^2^)+(0.1672P)^2^+7.5423P] where P=(Fo^2^+2Fc^2^)/3'
_refine_ls_weighting_scheme calc
_refine_ls_wR_factor_gt 0.2032
_refine_ls_wR_factor_ref 0.2159
_reflns_Friedel_coverage 0.789
_reflns_Friedel_fraction_full 0.999
_reflns_Friedel_fraction_max 0.999
_reflns_number_gt 10611
_reflns_number_total 11922
_reflns_threshold_expression 'I > 2\s(I)'
_cod_data_source_file ICA-2022-529-120669.cif
_cod_data_source_block 1_a_sq
_cod_original_cell_volume 13566(5)
_cod_database_code 1566025
_shelx_space_group_comment
;
The symmetry employed for this shelxl refinement is uniquely defined
by the following loop, which should always be used as a source of
symmetry information in preference to the above space-group names.
They are only intended as comments.
;
_olex2_refinement_description
;
1. Fixed Uiso
 At 1.2 times of:
  All C(H,H) groups
 At 1.5 times of:
  All O(H,H) groups
2. Rigid bond restraints
 Cl3
 with sigma for 1-2 distances of 0.001 and sigma for 1-3 distances of 0.001
3. Uiso/Uaniso restraints and constraints
Uanis(C42) \\sim Ueq: with sigma of 0.001 and sigma for terminal atoms of 0.002
Uanis(C1AA) \\sim Ueq: with sigma of 0.0001 and sigma for terminal atoms of
0.0002
Uanis(C3AA) \\sim Ueq: with sigma of 0.001 and sigma for terminal atoms of 0.002
4. Rigid body (RIGU) restrains
 Cl3
 with sigma for 1-2 distances of 0.0001 and sigma for 1-3 distances of 0.0001
 C42
 with sigma for 1-2 distances of 0.00001 and sigma for 1-3 distances of 0.00001
5.a Riding coordinates:
 O12W(H12A,H12B)
5.b Rotating group:
 O11W(H11A,H11B), O13W(H13A,H13B)
5.c Secondary CH2 refined with riding coordinates:
 C11(H11C,H11D), C15(H15A,H15B), C19(H19A,H19B), C20(H20A,H20B), C10(H10A,
 H10B), C29(H29A,H29B), C24(H24A,H24B), C28(H28A,H28B), C37(H37A,H37B), C6(H6A,
 H6B), C4(H4A,H4B), C41(H41A,H41B), C2(H2A,H2B), C22(H22A,H22B), C38(H38A,H38B),
  C5(H5A,H5B), C33(H33A,H33B), C31(H31A,H31B), C1(H1A,H1B), C13(H13C,H13D),
 C14(H14A,H14B), C43(H43A,H43B), C42(H42A,H42B), C1AA(H1AA,H1AB), C3AA(H3AA,
 H3AB)
;

loop_
_space_group_symop_operation_xyz
'x, y, z'
'-x, -y, z+1/2'
'-y+1/2, x+1/2, z+1/4'
'y+1/2, -x+1/2, z+3/4'
'-x+1/2, y+1/2, -z+1/4'
'x+1/2, -y+1/2, -z+3/4'
'y, x, -z'
'-y, -x, -z+1/2'

loop_
_atom_site_label
_atom_site_type_symbol
_atom_site_fract_x
_atom_site_fract_y
_atom_site_fract_z
_atom_site_U_iso_or_equiv
_atom_site_adp_type
_atom_site_occupancy
_atom_site_site_symmetry_order
_atom_site_calc_flag
_atom_site_refinement_flags_posn
_atom_site_refinement_flags_adp
_atom_site_refinement_flags_occupancy
_atom_site_disorder_assembly
_atom_site_disorder_group
Cr0A Cr 0.97052(5) 0.68367(5) 0.62981(3) 0.0406(3) Uani 1 1 d . . . . .
O5 O 0.9061(2) 0.5029(2) 0.61695(13) 0.0417(10) Uani 1 1 d . . . . .
O9 O 0.88837(19) 0.46793(19) 0.82176(11) 0.0300(8) Uani 1 1 d . . . . .
O3 O 0.9103(2) 0.7150(2) 0.69207(12) 0.0356(9) Uani 1 1 d . . . . .
O4 O 1.0030(2) 0.59836(19) 0.67235(11) 0.0318(9) Uani 1 1 d . . . . .
O8 O 0.8141(2) 0.5793(2) 0.85064(13) 0.0364(9) Uani 1 1 d . . . . .
O1 O 0.7615(2) 0.5599(2) 0.59964(14) 0.0442(11) Uani 1 1 d . . . . .
O10 O 0.8109(2) 0.3518(2) 0.77127(13) 0.0442(11) Uani 1 1 d . . . . .
N15 N 1.0097(2) 0.5029(2) 0.70937(14) 0.0268(9) Uani 1 1 d . . . . .
O0AA O 0.7577(2) 0.6927(2) 0.64739(13) 0.0434(11) Uani 1 1 d . . . . .
N16 N 0.9645(2) 0.4496(2) 0.77077(13) 0.0253(9) Uani 1 1 d . . . . .
N13 N 1.0106(2) 0.5970(2) 0.74443(13) 0.0286(10) Uani 1 1 d . . . . .
O6 O 0.6790(2) 0.4220(2) 0.75774(13) 0.0414(10) Uani 1 1 d . . . . .
O7 O 0.6715(3) 0.5540(2) 0.80830(15) 0.0522(12) Uani 1 1 d . . . . .
N14 N 0.9696(2) 0.5426(2) 0.80648(13) 0.0286(10) Uani 1 1 d . . . . .
N9 N 0.8403(2) 0.7257(2) 0.74829(14) 0.0303(10) Uani 1 1 d . . . . .
N12 N 0.9401(2) 0.6885(2) 0.75971(13) 0.0290(10) Uani 1 1 d . . . . .
N7 N 0.7340(3) 0.7071(3) 0.71722(16) 0.0357(11) Uani 1 1 d . . . . .
N3 N 0.6718(3) 0.5414(3) 0.64090(17) 0.0412(12) Uani 1 1 d . . . . .
N11 N 0.9011(2) 0.6347(2) 0.82302(14) 0.0293(10) Uani 1 1 d . . . . .
N17 N 0.9389(2) 0.4329(2) 0.66900(14) 0.0304(10) Uani 1 1 d . . . . .
N18 N 0.9006(2) 0.3723(2) 0.72969(14) 0.0282(10) Uani 1 1 d . . . . .
N10 N 0.8018(2) 0.6741(2) 0.81210(14) 0.0310(10) Uani 1 1 d . . . . .
N20 N 0.8071(3) 0.3537(3) 0.69883(14) 0.0344(11) Uani 1 1 d . . . . .
C26 C 0.8981(3) 0.7098(2) 0.72966(17) 0.0281(11) Uani 1 1 d . . . . .
N1 N 0.7347(2) 0.4593(2) 0.62511(15) 0.0329(10) Uani 1 1 d . . . . .
N19 N 0.8431(2) 0.4159(2) 0.63826(14) 0.0317(10) Uani 1 1 d . . . . .
N6 N 0.6371(3) 0.5881(3) 0.74215(18) 0.0435(12) Uani 1 1 d . . . . .
N4 N 0.6372(3) 0.4848(3) 0.70426(17) 0.0391(12) Uani 1 1 d . . . . .
C39 C 0.7265(3) 0.5245(3) 0.62023(17) 0.0354(13) Uani 1 1 d . . . . .
N5 N 0.6694(3) 0.6437(3) 0.67882(16) 0.0410(12) Uani 1 1 d . . . . .
N2 N 0.7004(3) 0.4012(3) 0.68806(15) 0.0350(11) Uani 1 1 d . . . . .
O12W O 0.9300(4) 0.7525(3) 0.57963(15) 0.0698(19) Uani 1 1 d . . . . .
H12A H 0.899534 0.733467 0.564867 0.105 Uiso 1 1 d R . . . .
H12B H 0.923744 0.793727 0.574527 0.105 Uiso 1 1 d R . . . .
O11W O 0.8693(2) 0.6269(3) 0.63459(19) 0.0597(15) Uani 1 1 d . . . . .
H11A H 0.866725 0.592457 0.616464 0.089 Uiso 1 1 d GR . . . .
H11B H 0.834965 0.651677 0.626013 0.089 Uiso 1 1 d GR . . . .
N8 N 0.6964(3) 0.6559(3) 0.78138(17) 0.0394(12) Uani 1 1 d . . . . .
C16 C 1.0208(3) 0.5489(3) 0.77744(16) 0.0255(11) Uani 1 1 d . . . . .
C18 C 0.9363(3) 0.4853(3) 0.80163(15) 0.0234(10) Uani 1 1 d . . . . .
C8 C 0.8967(3) 0.4550(3) 0.63944(15) 0.0294(12) Uani 1 1 d . . . . .
C17 C 1.0061(2) 0.5685(3) 0.70534(16) 0.0257(11) Uani 1 1 d . . . . .
C45 C 0.6734(3) 0.4346(3) 0.7208(2) 0.0355(13) Uani 1 1 d . . . . .
C25 C 0.8436(3) 0.7230(3) 0.79414(16) 0.0301(12) Uani 1 1 d . . . . .
O13W O 1.0287(3) 0.7739(3) 0.6580(2) 0.079(2) Uani 1 1 d . . . . .
H13A H 1.012248 0.810200 0.679171 0.119 Uiso 1 1 d GR . . . .
H13B H 1.077818 0.787150 0.652371 0.119 Uiso 1 1 d GR . . . .
C27 C 0.8377(3) 0.6247(3) 0.83058(16) 0.0310(12) Uani 1 1 d . . . . .
C11 C 1.0032(3) 0.4587(3) 0.67424(16) 0.0279(11) Uani 1 1 d . . . . .
H11C H 1.015501 0.481348 0.648783 0.033 Uiso 1 1 calc R . . . .
H11D H 1.033256 0.423025 0.678047 0.033 Uiso 1 1 calc R . . . .
C12 C 1.0210(3) 0.4828(2) 0.75252(16) 0.0248(10) Uani 1 1 d . . . . .
C15 C 1.0897(3) 0.5530(3) 0.79742(19) 0.0345(12) Uani 1 1 d . . . . .
H15A H 1.119155 0.577468 0.779755 0.041 Uiso 1 1 calc R . . . .
H15B H 1.088091 0.572884 0.824951 0.041 Uiso 1 1 calc R . . . .
C36 C 0.6703(3) 0.5949(3) 0.7800(2) 0.0428(15) Uani 1 1 d . . . . .
C19 C 1.0056(3) 0.6651(3) 0.75073(17) 0.0304(11) Uani 1 1 d . . . . .
H19A H 1.021481 0.686933 0.725819 0.036 Uiso 1 1 calc R . . . .
H19B H 1.033739 0.677209 0.773827 0.036 Uiso 1 1 calc R . . . .
C20 C 0.9503(3) 0.5903(3) 0.83757(15) 0.0281(11) Uani 1 1 d . . . . .
H20A H 0.934210 0.567800 0.862166 0.034 Uiso 1 1 calc R . . . .
H20B H 0.988248 0.614914 0.845959 0.034 Uiso 1 1 calc R . . . .
C35 C 0.7256(3) 0.6822(3) 0.6777(2) 0.0375(14) Uani 1 1 d . . . . .
C9 C 0.8375(3) 0.3595(3) 0.73586(18) 0.0326(12) Uani 1 1 d . . . . .
C34 C 0.6366(3) 0.6475(3) 0.7187(2) 0.0408(14) Uani 1 1 d . . . . .
C3 C 0.8516(3) 0.3586(3) 0.66397(17) 0.0298(11) Uani 1 1 d . . . . .
C10 C 0.9478(3) 0.3819(3) 0.76356(16) 0.0308(12) Uani 1 1 d . . . . .
H10A H 0.930258 0.363814 0.789252 0.037 Uiso 1 1 calc R . . . .
H10B H 0.987039 0.358072 0.756849 0.037 Uiso 1 1 calc R . . . .
C40 C 0.6375(3) 0.4871(3) 0.6594(2) 0.0386(14) Uani 1 1 d . . . . .
C7 C 0.9183(3) 0.3698(3) 0.68599(16) 0.0284(11) Uani 1 1 d . . . . .
C29 C 0.7322(3) 0.6783(3) 0.81686(18) 0.0373(13) Uani 1 1 d . . . . .
H29A H 0.719479 0.653023 0.841162 0.045 Uiso 1 1 calc R . . . .
H29B H 0.720548 0.723072 0.822251 0.045 Uiso 1 1 calc R . . . .
C24 C 0.8417(4) 0.7888(3) 0.8165(2) 0.0472(17) Uani 1 1 d . . . . .
H24A H 0.852079 0.823750 0.797312 0.057 Uiso 1 1 calc R . . . .
H24B H 0.799290 0.796763 0.828655 0.057 Uiso 1 1 calc R . . . .
C28 C 0.7860(3) 0.7535(3) 0.72529(19) 0.0353(13) Uani 1 1 d . . . . .
H28A H 0.801603 0.770228 0.698740 0.042 Uiso 1 1 calc R . . . .
H28B H 0.768556 0.789601 0.741161 0.042 Uiso 1 1 calc R . . . .
C37 C 0.6477(3) 0.6078(3) 0.6417(2) 0.0414(14) Uani 1 1 d . . . . .
H37A H 0.600671 0.607152 0.641092 0.050 Uiso 1 1 calc R . . . .
H37B H 0.662499 0.630231 0.616691 0.050 Uiso 1 1 calc R . . . .
C6 C 0.9612(3) 0.3117(3) 0.6740(2) 0.0415(14) Uani 1 1 d . . . . .
H6A H 0.988949 0.322063 0.650340 0.050 Uiso 1 1 calc R . . . .
H6B H 0.988003 0.298123 0.697401 0.050 Uiso 1 1 calc R . . . .
C4 C 0.8584(4) 0.2942(3) 0.6394(2) 0.0447(16) Uani 1 1 d . . . . .
H4A H 0.818331 0.269617 0.640076 0.054 Uiso 1 1 calc R . . . .
H4B H 0.870337 0.302182 0.610409 0.054 Uiso 1 1 calc R . . . .
C41 C 0.5705(4) 0.4737(4) 0.6393(3) 0.0567(19) Uani 1 1 d . . . . .
H41A H 0.535542 0.485487 0.658202 0.068 Uiso 1 1 calc R . . A .
H41B H 0.565463 0.497381 0.613235 0.068 Uiso 1 1 calc R . . A .
C21 C 0.9135(3) 0.6961(3) 0.80178(16) 0.0292(12) Uani 1 1 d . . . . .
C2 C 0.7363(3) 0.3436(3) 0.69477(18) 0.0326(12) Uani 1 1 d . . . . .
H2A H 0.728415 0.314260 0.671578 0.039 Uiso 1 1 calc R . . . .
H2B H 0.720527 0.322875 0.720078 0.039 Uiso 1 1 calc R . . . .
C22 C 0.9487(4) 0.7466(3) 0.82865(19) 0.0428(15) Uani 1 1 d . . . . .
H22A H 0.974349 0.775711 0.811443 0.051 Uiso 1 1 calc R . . . .
H22B H 0.976682 0.726076 0.849192 0.051 Uiso 1 1 calc R . . . .
C30 C 0.6809(3) 0.6938(3) 0.74513(19) 0.0365(13) Uani 1 1 d . . . . .
C38 C 0.6030(3) 0.5290(4) 0.7326(2) 0.0444(15) Uani 1 1 d . . . . .
H38A H 0.561507 0.540026 0.720180 0.053 Uiso 1 1 calc R . . . .
H38B H 0.594300 0.506297 0.758674 0.053 Uiso 1 1 calc R . . . .
C44 C 0.6816(3) 0.4284(3) 0.64771(18) 0.0355(13) Uani 1 1 d . . . . .
C5 C 0.9117(4) 0.2593(3) 0.6624(3) 0.0524(18) Uani 1 1 d . . . . .
H5A H 0.931385 0.226598 0.644659 0.063 Uiso 1 1 calc R . . . .
H5B H 0.894925 0.238483 0.687437 0.063 Uiso 1 1 calc R . . . .
C33 C 0.5695(4) 0.6800(5) 0.7169(3) 0.061(2) Uani 1 1 d . . . . .
H33A H 0.563836 0.703130 0.690681 0.073 Uiso 1 1 calc R . . . .
H33B H 0.535283 0.648036 0.719633 0.073 Uiso 1 1 calc R . . . .
C31 C 0.6370(3) 0.7526(3) 0.7554(2) 0.0469(16) Uani 1 1 d . . . . .
H31A H 0.646060 0.769227 0.783182 0.056 Uiso 1 1 calc R . . . .
H31B H 0.643131 0.787064 0.735080 0.056 Uiso 1 1 calc R . . . .
C1 C 0.7909(3) 0.4260(3) 0.60801(17) 0.0340(13) Uani 1 1 d . . . . .
H1A H 0.807605 0.450953 0.584613 0.041 Uiso 1 1 calc R . . . .
H1B H 0.777219 0.384166 0.597252 0.041 Uiso 1 1 calc R . . . .
C13 C 1.0865(3) 0.4501(3) 0.76046(19) 0.0362(13) Uani 1 1 d . . . . .
H13C H 1.081417 0.403736 0.764311 0.043 Uiso 1 1 calc R . . . .
H13D H 1.116245 0.457843 0.737431 0.043 Uiso 1 1 calc R . . . .
C14 C 1.1102(3) 0.4822(4) 0.8003(2) 0.0508(18) Uani 1 1 d . . . . .
H14A H 1.157009 0.478790 0.802506 0.061 Uiso 1 1 calc R . . . .
H14B H 1.090854 0.461801 0.824678 0.061 Uiso 1 1 calc R . . . .
C43 C 0.6410(4) 0.3825(4) 0.6207(2) 0.0521(18) Uani 1 1 d . . . . .
H43A H 0.648145 0.337483 0.628205 0.063 Uiso 1 1 calc R . . B .
H43B H 0.649901 0.388358 0.591042 0.063 Uiso 1 1 calc R . . B .
C42 C 0.5720(7) 0.4049(8) 0.6321(5) 0.111(4) Uani 1 1 d . U . C 2
H42A H 0.542460 0.394005 0.609512 0.133 Uiso 1 1 calc R . . C 2
H42B H 0.557622 0.382406 0.657169 0.133 Uiso 1 1 calc R . . C 2
Cl2 Cl 0.7379(2) 0.91508(17) 0.74911(10) 0.1091(12) Uani 1 1 d . . . . .
Cl3 Cl 1.1711(4) 0.4372(4) 0.6502(2) 0.195(3) Uani 1 1 d . U . . .
C1AA C 0.8923(5) 0.7826(6) 0.8499(4) 0.079(2) Uani 1 1 d . U . . .
H1AA H 0.875832 0.758041 0.873562 0.095 Uiso 1 1 calc R . . . .
H1AB H 0.905993 0.824988 0.859645 0.095 Uiso 1 1 calc R . . . .
C3AA C 0.5689(5) 0.7256(5) 0.7529(3) 0.064(2) Uani 1 1 d . U . . .
H3AA H 0.557746 0.703062 0.778613 0.077 Uiso 1 1 calc R . . . .
H3AB H 0.537751 0.760084 0.748302 0.077 Uiso 1 1 calc R . . . .
Cl1 Cl 0.4698(5) 0.6276(7) 0.6303(5) 0.321(7) Uani 1 1 d . . . . .

loop_
_atom_site_aniso_label
_atom_site_aniso_U_11
_atom_site_aniso_U_22
_atom_site_aniso_U_33
_atom_site_aniso_U_23
_atom_site_aniso_U_13
_atom_site_aniso_U_12
Cr0A 0.0438(6) 0.0456(6) 0.0322(5) 0.0034(4) 0.0036(4) 0.0008(5)
O5 0.049(3) 0.041(2) 0.035(2) 0.0135(19) 0.0021(19) -0.010(2)
O9 0.034(2) 0.032(2) 0.0245(17) 0.0052(15) 0.0022(15) -0.0034(16)
O3 0.046(2) 0.037(2) 0.0235(19) 0.0018(16) -0.0017(17) 0.0049(19)
O4 0.045(2) 0.029(2) 0.0215(18) 0.0055(15) 0.0048(16) -0.0019(17)
O8 0.039(2) 0.034(2) 0.035(2) 0.0141(17) 0.0043(18) 0.0060(18)
O1 0.053(3) 0.040(2) 0.040(2) 0.009(2) 0.000(2) -0.006(2)
O10 0.048(3) 0.061(3) 0.0236(19) 0.0059(19) 0.0080(19) -0.011(2)
N15 0.029(2) 0.029(2) 0.023(2) -0.0016(18) 0.0044(18) 0.0039(18)
O0AA 0.047(3) 0.053(3) 0.031(2) 0.0037(19) -0.0025(19) 0.007(2)
N16 0.028(2) 0.025(2) 0.023(2) 0.0014(17) 0.0021(17) -0.0013(18)
N13 0.038(3) 0.029(2) 0.019(2) -0.0001(18) 0.0003(18) -0.0011(19)
O6 0.055(3) 0.041(2) 0.028(2) -0.0021(17) 0.0058(19) -0.007(2)
O7 0.069(3) 0.042(3) 0.045(3) 0.006(2) 0.000(2) 0.002(2)
N14 0.039(3) 0.026(2) 0.022(2) -0.0015(17) -0.0022(19) 0.0003(19)
N9 0.041(3) 0.031(2) 0.019(2) 0.0026(18) 0.0032(19) 0.005(2)
N12 0.039(3) 0.025(2) 0.023(2) 0.0024(17) -0.0014(18) 0.0030(19)
N7 0.038(3) 0.039(3) 0.031(2) -0.002(2) 0.000(2) 0.006(2)
N3 0.040(3) 0.047(3) 0.036(3) 0.007(2) -0.005(2) 0.001(2)
N11 0.038(3) 0.023(2) 0.027(2) 0.0058(18) 0.0002(19) -0.0007(19)
N17 0.036(3) 0.024(2) 0.030(2) 0.0033(18) 0.005(2) -0.0066(19)
N18 0.030(2) 0.031(2) 0.023(2) -0.0031(18) 0.0005(18) -0.0051(19)
N10 0.038(3) 0.024(2) 0.031(2) 0.0033(18) 0.005(2) 0.0083(19)
N20 0.042(3) 0.039(3) 0.023(2) -0.0004(19) 0.003(2) -0.009(2)
C26 0.038(3) 0.020(2) 0.026(3) -0.004(2) 0.002(2) 0.002(2)
N1 0.035(3) 0.030(3) 0.033(2) -0.001(2) 0.001(2) -0.006(2)
N19 0.040(3) 0.032(2) 0.023(2) 0.0064(18) -0.0015(19) -0.006(2)
N6 0.049(3) 0.037(3) 0.045(3) 0.003(2) 0.002(2) 0.001(2)
N4 0.040(3) 0.041(3) 0.037(3) 0.001(2) 0.001(2) -0.006(2)
C39 0.037(3) 0.043(3) 0.026(3) 0.000(2) -0.014(2) -0.003(3)
N5 0.045(3) 0.046(3) 0.032(3) 0.001(2) -0.005(2) 0.006(2)
N2 0.042(3) 0.036(3) 0.027(2) -0.001(2) 0.002(2) -0.008(2)
O12W 0.130(6) 0.047(3) 0.032(2) 0.000(2) -0.022(3) 0.031(3)
O11W 0.030(2) 0.069(4) 0.080(4) -0.034(3) 0.006(2) -0.005(2)
N8 0.046(3) 0.032(3) 0.040(3) -0.002(2) 0.001(2) 0.007(2)
C16 0.027(3) 0.026(3) 0.023(2) 0.001(2) -0.005(2) 0.000(2)
C18 0.024(2) 0.029(3) 0.017(2) 0.0032(19) -0.0043(19) -0.002(2)
C8 0.035(3) 0.037(3) 0.017(2) -0.003(2) 0.004(2) -0.002(2)
C17 0.022(2) 0.030(3) 0.026(3) 0.004(2) 0.0019(19) -0.002(2)
C45 0.034(3) 0.030(3) 0.042(3) -0.006(2) 0.003(2) -0.016(2)
C25 0.048(3) 0.022(3) 0.020(2) 0.000(2) -0.002(2) 0.006(2)
O13W 0.066(4) 0.063(4) 0.110(5) -0.034(4) 0.024(4) -0.014(3)
C27 0.046(3) 0.022(3) 0.024(2) -0.003(2) 0.003(2) 0.007(2)
C11 0.027(3) 0.029(3) 0.027(3) 0.002(2) 0.006(2) 0.000(2)
C12 0.028(3) 0.019(2) 0.027(2) -0.0008(19) -0.003(2) -0.0002(19)
C15 0.025(3) 0.041(3) 0.038(3) 0.006(2) -0.007(2) 0.000(2)
C36 0.038(3) 0.047(4) 0.043(3) -0.002(3) 0.007(3) 0.006(3)
C19 0.034(3) 0.030(3) 0.028(2) 0.007(2) 0.001(2) -0.002(2)
C20 0.040(3) 0.025(3) 0.019(2) 0.003(2) -0.002(2) -0.006(2)
C35 0.039(3) 0.029(3) 0.044(3) 0.003(3) -0.009(3) 0.015(2)
C9 0.040(3) 0.026(3) 0.031(3) 0.000(2) 0.004(2) -0.002(2)
C34 0.033(3) 0.038(3) 0.051(4) 0.000(3) -0.001(3) 0.009(3)
C3 0.040(3) 0.024(3) 0.025(3) -0.001(2) 0.001(2) -0.003(2)
C10 0.046(3) 0.027(3) 0.019(2) 0.006(2) -0.006(2) -0.001(2)
C40 0.025(3) 0.038(3) 0.052(4) 0.007(3) -0.011(3) -0.005(2)
C7 0.036(3) 0.022(3) 0.027(3) -0.002(2) 0.004(2) -0.005(2)
C29 0.042(3) 0.044(3) 0.026(3) -0.001(2) 0.004(2) 0.007(3)
C24 0.074(5) 0.026(3) 0.041(3) -0.004(3) 0.009(3) 0.009(3)
C28 0.043(3) 0.029(3) 0.033(3) 0.005(2) -0.006(2) 0.008(2)
C37 0.041(3) 0.039(3) 0.044(3) 0.008(3) -0.011(3) 0.003(3)
C6 0.047(4) 0.035(3) 0.043(3) -0.008(3) 0.003(3) 0.007(3)
C4 0.054(4) 0.043(4) 0.037(3) -0.015(3) 0.005(3) -0.013(3)
C41 0.035(4) 0.075(5) 0.060(4) 0.000(4) -0.014(3) -0.008(3)
C21 0.045(3) 0.020(3) 0.022(2) -0.002(2) -0.001(2) -0.007(2)
C2 0.030(3) 0.037(3) 0.031(3) 0.004(2) 0.003(2) -0.012(2)
C22 0.073(5) 0.028(3) 0.027(3) -0.006(2) -0.003(3) -0.010(3)
C30 0.034(3) 0.035(3) 0.041(3) 0.005(3) 0.000(3) 0.009(2)
C38 0.027(3) 0.050(4) 0.056(4) 0.001(3) 0.007(3) -0.007(3)
C44 0.039(3) 0.036(3) 0.032(3) 0.001(2) -0.002(2) -0.013(3)
C5 0.064(5) 0.029(3) 0.064(4) -0.017(3) -0.003(4) 0.002(3)
C33 0.033(4) 0.071(5) 0.078(5) -0.006(4) -0.006(3) 0.008(3)
C31 0.044(4) 0.040(4) 0.057(4) 0.002(3) 0.011(3) 0.018(3)
C1 0.044(3) 0.035(3) 0.024(3) -0.002(2) 0.004(2) -0.001(2)
C13 0.036(3) 0.032(3) 0.041(3) 0.006(2) 0.003(3) 0.003(2)
C14 0.036(3) 0.068(5) 0.048(4) 0.012(3) -0.004(3) 0.014(3)
C43 0.054(4) 0.054(4) 0.049(4) -0.006(3) -0.016(3) -0.021(3)
C42 0.110(4) 0.111(4) 0.111(4) -0.0012(14) -0.0018(14) -0.0003(14)
Cl2 0.161(3) 0.0869(19) 0.0793(16) -0.0107(15) -0.0140(19) 0.056(2)
Cl3 0.174(5) 0.232(7) 0.180(5) 0.108(5) -0.019(4) 0.008(5)
C1AA 0.079(2) 0.079(2) 0.079(2) -0.00001(15) 0.00000(15) 0.00000(15)
C3AA 0.064(2) 0.063(2) 0.066(2) 0.0006(14) 0.0007(14) 0.0022(14)
Cl1 0.161(7) 0.341(15) 0.46(2) 0.075(15) -0.078(11) -0.028(8)

loop_
_atom_type_symbol
_atom_type_description
_atom_type_scat_dispersion_real
_atom_type_scat_dispersion_imag
_atom_type_scat_source
C C 0.0033 0.0016 'International Tables Vol C Tables 4.2.6.8 and 6.1.1.4'
H H 0.0000 0.0000 'International Tables Vol C Tables 4.2.6.8 and 6.1.1.4'
Cl Cl 0.1484 0.1585 'International Tables Vol C Tables 4.2.6.8 and 6.1.1.4'
Cr Cr 0.3209 0.6236 'International Tables Vol C Tables 4.2.6.8 and 6.1.1.4'
N N 0.0061 0.0033 'International Tables Vol C Tables 4.2.6.8 and 6.1.1.4'
O O 0.0106 0.0060 'International Tables Vol C Tables 4.2.6.8 and 6.1.1.4'

loop_
_geom_angle_atom_site_label_1
_geom_angle_atom_site_label_2
_geom_angle_atom_site_label_3
_geom_angle
_geom_angle_site_symmetry_1
_geom_angle_site_symmetry_3
O9 Cr0A O3 142.39(15) 4_564 .
O9 Cr0A O11W 74.01(16) 4_564 .
O9 Cr0A O13W 142.38(19) 4_564 .
O4 Cr0A O9 89.31(14) . 4_564
O4 Cr0A O3 82.60(14) . .
O4 Cr0A O11W 81.0(2) . .
O4 Cr0A O13W 103.0(2) . .
O12W Cr0A O9 80.51(17) . 4_564
O12W Cr0A O3 102.65(18) . .
O12W Cr0A O4 168.82(19) . .
O12W Cr0A O11W 91.7(3) . .
O12W Cr0A O13W 88.0(3) . .
O11W Cr0A O3 68.46(17) . .
O13W Cr0A O3 75.05(19) . .
O13W Cr0A O11W 142.5(2) . .
C18 O9 Cr0A 154.5(4) . 3_645
C26 O3 Cr0A 151.4(4) . .
C17 O4 Cr0A 154.4(4) . .
C27 O8 Cr0A 153.1(4) . 3_645
C17 N15 C11 123.1(5) . .
C17 N15 C12 112.3(4) . .
C11 N15 C12 124.6(4) . .
C18 N16 C12 111.9(4) . .
C18 N16 C10 122.1(5) . .
C10 N16 C12 124.8(4) . .
C17 N13 C16 111.8(4) . .
C17 N13 C19 122.8(4) . .
C19 N13 C16 125.4(4) . .
C16 N14 C20 126.2(5) . .
C18 N14 C16 112.3(4) . .
C18 N14 C20 121.4(5) . .
C26 N9 C25 112.6(5) . .
C26 N9 C28 123.0(5) . .
C28 N9 C25 123.6(5) . .
C26 N12 C19 123.7(4) . .
C26 N12 C21 111.9(5) . .
C21 N12 C19 124.2(4) . .
C35 N7 C28 120.0(5) . .
C35 N7 C30 113.6(5) . .
C30 N7 C28 125.1(5) . .
C39 N3 C40 113.9(6) . .
C39 N3 C37 122.4(6) . .
C40 N3 C37 123.6(6) . .
C27 N11 C20 121.8(5) . .
C27 N11 C21 112.8(5) . .
C20 N11 C21 125.3(5) . .
C8 N17 C11 123.1(5) . .
C8 N17 C7 111.5(5) . .
C11 N17 C7 123.4(5) . .
C9 N18 C10 124.2(5) . .
C9 N18 C7 112.4(5) . .
C7 N18 C10 123.2(5) . .
C25 N10 C29 126.4(5) . .
C27 N10 C25 111.2(5) . .
C27 N10 C29 121.9(5) . .
C9 N20 C3 111.9(5) . .
C9 N20 C2 123.4(5) . .
C3 N20 C2 124.7(5) . .
O3 C26 N9 125.4(5) . .
O3 C26 N12 125.7(5) . .
N12 C26 N9 108.9(5) . .
C39 N1 C44 113.2(5) . .
C39 N1 C1 121.5(5) . .
C1 N1 C44 125.3(5) . .
C8 N19 C3 111.5(5) . .
C8 N19 C1 122.0(5) . .
C3 N19 C1 125.4(5) . .
C36 N6 C34 111.5(6) . .
C36 N6 C38 120.5(6) . .
C34 N6 C38 127.6(6) . .
C45 N4 C40 113.9(5) . .
C45 N4 C38 119.3(5) . .
C40 N4 C38 126.8(6) . .
O1 C39 N3 127.0(6) . .
O1 C39 N1 125.4(6) . .
N3 C39 N1 107.6(5) . .
C35 N5 C34 112.1(5) . .
C35 N5 C37 121.1(5) . .
C34 N5 C37 126.7(6) . .
C45 N2 C2 121.3(5) . .
C45 N2 C44 111.9(5) . .
C2 N2 C44 126.6(5) . .
C36 N8 C29 121.8(6) . .
C36 N8 C30 112.7(5) . .
C29 N8 C30 125.4(5) . .
N13 C16 C12 102.9(4) . .
N13 C16 C15 112.8(4) . .
N14 C16 N13 115.4(4) . .
N14 C16 C12 104.7(4) . .
N14 C16 C15 114.7(4) . .
C15 C16 C12 104.5(4) . .
O9 C18 N16 124.4(5) . .
O9 C18 N14 126.3(5) . .
N16 C18 N14 109.4(4) . .
O5 C8 N17 124.7(5) . .
O5 C8 N19 125.5(5) . .
N17 C8 N19 109.8(5) . .
O4 C17 N15 125.8(5) . .
O4 C17 N13 124.5(5) . .
N15 C17 N13 109.5(5) . .
O6 C45 N4 125.8(6) . .
O6 C45 N2 126.5(6) . .
N2 C45 N4 107.7(5) . .
N9 C25 C24 115.4(5) . .
N9 C25 C21 102.2(4) . .
N10 C25 N9 113.3(5) . .
N10 C25 C24 114.7(5) . .
N10 C25 C21 104.0(4) . .
C24 C25 C21 105.3(5) . .
O8 C27 N11 126.4(5) . .
O8 C27 N10 124.4(6) . .
N11 C27 N10 109.2(5) . .
N17 C11 N15 114.1(4) . .
N15 C12 N16 112.3(4) . .
N15 C12 C16 103.4(4) . .
N15 C12 C13 115.0(5) . .
N16 C12 C16 101.6(4) . .
N16 C12 C13 115.3(4) . .
C13 C12 C16 107.4(4) . .
C14 C15 C16 103.0(5) . .
O7 C36 N6 125.0(7) . .
O7 C36 N8 126.5(6) . .
N8 C36 N6 108.3(6) . .
N13 C19 N12 114.9(5) . .
N11 C20 N14 113.8(4) . .
O0AA C35 N7 127.3(6) . .
O0AA C35 N5 125.6(6) . .
N7 C35 N5 107.0(6) . .
O10 C9 N18 125.1(6) . .
O10 C9 N20 124.9(6) . .
N20 C9 N18 109.9(5) . .
N6 C34 N5 114.1(5) . .
N6 C34 C30 103.7(5) . .
N6 C34 C33 113.4(6) . .
N5 C34 C30 103.6(5) . .
N5 C34 C33 114.3(6) . .
C33 C34 C30 106.3(6) . .
N20 C3 N19 114.5(5) . .
N20 C3 C7 103.0(4) . .
N20 C3 C4 112.8(5) . .
N19 C3 C7 103.9(4) . .
N19 C3 C4 115.1(5) . .
C4 C3 C7 106.0(5) . .
N16 C10 N18 113.7(4) . .
N3 C40 C41 113.8(6) . .
N3 C40 C44 102.6(5) . .
N4 C40 N3 115.7(5) . .
N4 C40 C41 113.9(6) . .
N4 C40 C44 102.5(5) . .
C41 C40 C44 106.4(6) . .
N17 C7 C3 102.7(4) . .
N17 C7 C6 115.5(5) . .
N18 C7 N17 113.5(4) . .
N18 C7 C3 102.5(4) . .
N18 C7 C6 114.4(5) . .
C6 C7 C3 106.2(5) . .
N8 C29 N10 114.3(5) . .
C1AA C24 C25 103.8(6) . .
N9 C28 N7 113.4(5) . .
N3 C37 N5 112.6(5) . .
C5 C6 C7 103.1(5) . .
C5 C4 C3 103.2(5) . .
C42 C41 C40 102.9(8) . .
N12 C21 C25 103.9(4) . .
N12 C21 C22 114.2(5) . .
N11 C21 N12 113.6(4) . .
N11 C21 C25 102.6(4) . .
N11 C21 C22 114.4(5) . .
C22 C21 C25 106.4(5) . .
N2 C2 N20 114.3(5) . .
C21 C22 C1AA 102.5(7) . .
N7 C30 C34 103.1(5) . .
N7 C30 C31 115.3(5) . .
N8 C30 N7 115.7(5) . .
N8 C30 C34 103.4(5) . .
N8 C30 C31 112.8(5) . .
C31 C30 C34 104.4(5) . .
N6 C38 N4 114.9(5) . .
N1 C44 C40 102.5(5) . .
N1 C44 C43 113.8(5) . .
N2 C44 N1 113.9(5) . .
N2 C44 C40 104.0(5) . .
N2 C44 C43 114.0(5) . .
C43 C44 C40 107.2(6) . .
C4 C5 C6 105.5(6) . .
C3AA C33 C34 104.7(7) . .
C3AA C31 C30 104.1(6) . .
N1 C1 N19 114.0(5) . .
C14 C13 C12 103.4(5) . .
C13 C14 C15 106.2(5) . .
C44 C43 C42 100.7(8) . .
C41 C42 C43 110.7(11) . .
C24 C1AA C22 104.8(8) . .
C33 C3AA C31 105.4(7) . .

loop_
_geom_bond_atom_site_label_1
_geom_bond_atom_site_label_2
_geom_bond_distance
_geom_bond_site_symmetry_2
Cr0A O9 2.374(4) 4_564
Cr0A O3 2.430(4) .
Cr0A O4 2.321(4) .
Cr0A O12W 2.297(5) .
Cr0A O11W 2.398(5) .
Cr0A O13W 2.390(6) .
O5 C8 1.235(7) .
O9 C18 1.231(7) .
O3 C26 1.230(7) .
O4 C17 1.221(7) .
O8 C27 1.235(7) .
O1 C39 1.220(8) .
O10 C9 1.265(7) .
N15 C17 1.361(8) .
N15 C11 1.450(7) .
N15 C12 1.456(7) .
O0AA C35 1.193(8) .
N16 C18 1.359(7) .
N16 C12 1.472(7) .
N16 C10 1.457(7) .
N13 C16 1.462(7) .
N13 C17 1.381(7) .
N13 C19 1.423(7) .
O6 C45 1.211(8) .
O7 C36 1.237(9) .
N14 C16 1.410(7) .
N14 C18 1.376(7) .
N14 C20 1.452(7) .
N9 C26 1.371(8) .
N9 C25 1.465(7) .
N9 C28 1.457(8) .
N12 C26 1.365(7) .
N12 C19 1.464(8) .
N12 C21 1.458(7) .
N7 C35 1.371(8) .
N7 C28 1.460(9) .
N7 C30 1.438(8) .
N3 C39 1.353(9) .
N3 C40 1.451(9) .
N3 C37 1.457(9) .
N11 C27 1.345(8) .
N11 C20 1.444(7) .
N11 C21 1.458(7) .
N17 C8 1.362(8) .
N17 C11 1.439(7) .
N17 C7 1.471(7) .
N18 C9 1.343(8) .
N18 C10 1.468(7) .
N18 C7 1.442(7) .
N10 C25 1.443(8) .
N10 C27 1.392(7) .
N10 C29 1.446(8) .
N20 C9 1.342(8) .
N20 C3 1.446(7) .
N20 C2 1.480(8) .
N1 C39 1.363(8) .
N1 C44 1.458(8) .
N1 C1 1.453(8) .
N19 C8 1.369(8) .
N19 C3 1.449(7) .
N19 C1 1.461(8) .
N6 C36 1.394(9) .
N6 C34 1.435(9) .
N6 C38 1.440(9) .
N4 C45 1.382(9) .
N4 C40 1.431(9) .
N4 C38 1.465(9) .
N5 C35 1.405(9) .
N5 C34 1.444(9) .
N5 C37 1.467(9) .
N2 C45 1.371(8) .
N2 C2 1.415(8) .
N2 C44 1.456(8) .
N8 C36 1.369(9) .
N8 C29 1.427(8) .
N8 C30 1.432(8) .
C16 C12 1.577(7) .
C16 C15 1.561(7) .
C25 C24 1.534(8) .
C25 C21 1.565(9) .
C12 C13 1.532(8) .
C15 C14 1.522(10) .
C34 C30 1.565(9) .
C34 C33 1.539(9) .
C3 C7 1.562(8) .
C3 C4 1.549(8) .
C40 C41 1.548(9) .
C40 C44 1.561(10) .
C7 C6 1.538(8) .
C24 C1AA 1.496(14) .
C6 C5 1.532(10) .
C4 C5 1.506(11) .
C41 C42 1.439(17) .
C21 C22 1.532(8) .
C22 C1AA 1.539(13) .
C30 C31 1.548(8) .
C44 C43 1.530(8) .
C33 C3AA 1.484(13) .
C31 C3AA 1.512(12) .
C13 C14 1.514(10) .
C43 C42 1.541(17) .

loop_
_geom_torsion_atom_site_label_1
_geom_torsion_atom_site_label_2
_geom_torsion_atom_site_label_3
_geom_torsion_atom_site_label_4
_geom_torsion
_geom_torsion_site_symmetry_1
_geom_torsion_site_symmetry_2
_geom_torsion_site_symmetry_3
_geom_torsion_site_symmetry_4
Cr0A O9 C18 N16 160.4(6) 3_645 . . .
Cr0A O9 C18 N14 -19.5(12) 3_645 . . .
Cr0A O3 C26 N9 -155.0(6) . . . .
Cr0A O3 C26 N12 26.4(12) . . . .
Cr0A O4 C17 N15 147.8(7) . . . .
Cr0A O4 C17 N13 -36.4(12) . . . .
Cr0A O8 C27 N11 -22.4(12) 3_645 . . .
Cr0A O8 C27 N10 157.6(6) 3_645 . . .
N15 C12 C13 C14 135.0(5) . . . .
N16 C12 C13 C14 -91.8(6) . . . .
N13 C16 C12 N15 -1.1(5) . . . .
N13 C16 C12 N16 -117.6(4) . . . .
N13 C16 C12 C13 120.9(5) . . . .
N13 C16 C15 C14 -136.1(5) . . . .
N14 C16 C12 N15 119.9(4) . . . .
N14 C16 C12 N16 3.4(5) . . . .
N14 C16 C12 C13 -118.1(5) . . . .
N14 C16 C15 C14 89.0(6) . . . .
N9 C25 C24 C1AA -137.2(7) . . . .
N9 C25 C21 N12 0.9(5) . . . .
N9 C25 C21 N11 -117.7(4) . . . .
N9 C25 C21 C22 121.8(5) . . . .
N12 C21 C22 C1AA 137.2(6) . . . .
N7 C30 C31 C3AA 137.0(6) . . . .
N3 C40 C41 C42 132.0(9) . . . .
N3 C40 C44 N1 1.2(6) . . . .
N3 C40 C44 N2 120.1(5) . . . .
N3 C40 C44 C43 -118.9(5) . . . .
N11 C21 C22 C1AA -89.5(7) . . . .
N17 C7 C6 C5 -135.8(5) . . . .
N18 C7 C6 C5 89.6(6) . . . .
N10 C25 C24 C1AA 88.4(8) . . . .
N10 C25 C21 N12 119.0(4) . . . .
N10 C25 C21 N11 0.4(5) . . . .
N10 C25 C21 C22 -120.1(5) . . . .
N20 C3 C7 N17 -120.3(5) . . . .
N20 C3 C7 N18 -2.3(5) . . . .
N20 C3 C7 C6 118.0(5) . . . .
N20 C3 C4 C5 -87.9(7) . . . .
C26 N9 C25 N10 -116.0(5) . . . .
C26 N9 C25 C24 108.9(6) . . . .
C26 N9 C25 C21 -4.8(6) . . . .
C26 N9 C28 N7 104.2(6) . . . .
C26 N12 C19 N13 -92.4(6) . . . .
C26 N12 C21 N11 113.9(5) . . . .
C26 N12 C21 C25 3.2(6) . . . .
C26 N12 C21 C22 -112.3(6) . . . .
N1 C44 C43 C42 -132.3(8) . . . .
N19 C3 C7 N17 -0.6(5) . . . .
N19 C3 C7 N18 117.4(5) . . . .
N19 C3 C7 C6 -122.2(5) . . . .
N19 C3 C4 C5 138.3(6) . . . .
N6 C34 C30 N7 116.8(5) . . . .
N6 C34 C30 N8 -4.1(6) . . . .
N6 C34 C30 C31 -122.4(5) . . . .
N6 C34 C33 C3AA 92.4(8) . . . .
N4 C40 C41 C42 -92.4(10) . . . .
N4 C40 C44 N1 -119.1(5) . . . .
N4 C40 C44 N2 -0.3(6) . . . .
N4 C40 C44 C43 120.8(5) . . . .
C39 N3 C40 N4 111.8(6) . . . .
C39 N3 C40 C41 -113.4(6) . . . .
C39 N3 C40 C44 1.1(6) . . . .
C39 N3 C37 N5 -94.7(7) . . . .
C39 N1 C44 N2 -114.9(6) . . . .
C39 N1 C44 C40 -3.2(6) . . . .
C39 N1 C44 C43 112.2(6) . . . .
C39 N1 C1 N19 97.0(6) . . . .
N5 C34 C30 N7 -2.7(6) . . . .
N5 C34 C30 N8 -123.6(5) . . . .
N5 C34 C30 C31 118.2(5) . . . .
N5 C34 C33 C3AA -134.4(7) . . . .
N2 C44 C43 C42 94.9(9) . . . .
N8 C30 C31 C3AA -87.1(7) . . . .
C16 N13 C17 O4 -173.7(5) . . . .
C16 N13 C17 N15 2.7(6) . . . .
C16 N13 C19 N12 -87.8(6) . . . .
C16 N14 C18 O9 -177.7(5) . . . .
C16 N14 C18 N16 2.4(6) . . . .
C16 N14 C20 N11 91.4(6) . . . .
C16 C12 C13 C14 20.6(6) . . . .
C16 C15 C14 C13 39.3(6) . . . .
C18 N16 C12 N15 -112.0(5) . . . .
C18 N16 C12 C16 -2.1(5) . . . .
C18 N16 C12 C13 113.7(5) . . . .
C18 N16 C10 N18 98.0(6) . . . .
C18 N14 C16 N13 108.7(5) . . . .
C18 N14 C16 C12 -3.6(5) . . . .
C18 N14 C16 C15 -117.6(5) . . . .
C18 N14 C20 N11 -86.2(6) . . . .
C8 N17 C11 N15 102.1(6) . . . .
C8 N17 C7 N18 -114.1(5) . . . .
C8 N17 C7 C3 -4.3(6) . . . .
C8 N17 C7 C6 110.9(6) . . . .
C8 N19 C3 N20 116.8(5) . . . .
C8 N19 C3 C7 5.2(6) . . . .
C8 N19 C3 C4 -110.2(6) . . . .
C8 N19 C1 N1 -100.4(6) . . . .
C17 N15 C11 N17 -96.4(6) . . . .
C17 N15 C12 N16 111.4(5) . . . .
C17 N15 C12 C16 2.8(6) . . . .
C17 N15 C12 C13 -114.0(5) . . . .
C17 N13 C16 N14 -114.3(5) . . . .
C17 N13 C16 C12 -0.9(6) . . . .
C17 N13 C16 C15 111.2(5) . . . .
C17 N13 C19 N12 92.0(6) . . . .
C45 N4 C40 N3 -111.0(6) . . . .
C45 N4 C40 C41 114.2(7) . . . .
C45 N4 C40 C44 -0.3(7) . . . .
C45 N4 C38 N6 96.1(7) . . . .
C45 N2 C2 N20 -93.6(6) . . . .
C45 N2 C44 N1 111.5(6) . . . .
C45 N2 C44 C40 0.7(6) . . . .
C45 N2 C44 C43 -115.7(6) . . . .
C25 N9 C26 O3 -171.8(5) . . . .
C25 N9 C26 N12 7.1(6) . . . .
C25 N9 C28 N7 -87.4(7) . . . .
C25 N10 C27 O8 174.9(5) . . . .
C25 N10 C27 N11 -5.1(6) . . . .
C25 N10 C29 N8 88.1(7) . . . .
C25 C24 C1AA C22 40.7(9) . . . .
C25 C21 C22 C1AA 23.1(7) . . . .
C27 N11 C20 N14 95.3(6) . . . .
C27 N11 C21 N12 -115.1(5) . . . .
C27 N11 C21 C25 -3.6(6) . . . .
C27 N11 C21 C22 111.3(6) . . . .
C27 N10 C25 N9 112.8(5) . . . .
C27 N10 C25 C24 -111.8(6) . . . .
C27 N10 C25 C21 2.7(5) . . . .
C27 N10 C29 N8 -101.7(6) . . . .
C11 N15 C17 O4 -6.9(9) . . . .
C11 N15 C17 N13 176.8(5) . . . .
C11 N15 C12 N16 -68.8(6) . . . .
C11 N15 C12 C16 -177.5(5) . . . .
C11 N15 C12 C13 65.7(7) . . . .
C11 N17 C8 O5 -7.2(9) . . . .
C11 N17 C8 N19 172.1(5) . . . .
C11 N17 C7 N18 81.6(6) . . . .
C11 N17 C7 C3 -168.5(5) . . . .
C11 N17 C7 C6 -53.4(7) . . . .
C12 N15 C17 O4 172.9(5) . . . .
C12 N15 C17 N13 -3.5(6) . . . .
C12 N15 C11 N17 83.9(6) . . . .
C12 N16 C18 O9 -179.9(5) . . . .
C12 N16 C18 N14 0.1(6) . . . .
C12 N16 C10 N18 -95.1(6) . . . .
C12 C16 C15 C14 -25.0(6) . . . .
C12 C13 C14 C15 -37.4(6) . . . .
C15 C16 C12 N15 -119.1(4) . . . .
C15 C16 C12 N16 124.3(4) . . . .
C15 C16 C12 C13 2.9(6) . . . .
C36 N6 C34 N5 117.3(6) . . . .
C36 N6 C34 C30 5.3(7) . . . .
C36 N6 C34 C33 -109.5(7) . . . .
C36 N6 C38 N4 -100.8(7) . . . .
C36 N8 C29 N10 98.7(7) . . . .
C36 N8 C30 N7 -110.2(6) . . . .
C36 N8 C30 C34 1.8(7) . . . .
C36 N8 C30 C31 114.0(6) . . . .
C19 N13 C16 N14 65.6(7) . . . .
C19 N13 C16 C12 179.0(5) . . . .
C19 N13 C16 C15 -69.0(7) . . . .
C19 N13 C17 O4 6.4(9) . . . .
C19 N13 C17 N15 -177.2(5) . . . .
C19 N12 C26 O3 -3.6(9) . . . .
C19 N12 C26 N9 177.6(5) . . . .
C19 N12 C21 N11 -70.0(7) . . . .
C19 N12 C21 C25 179.3(5) . . . .
C19 N12 C21 C22 63.7(7) . . . .
C20 N14 C16 N13 -69.0(6) . . . .
C20 N14 C16 C12 178.6(5) . . . .
C20 N14 C16 C15 64.7(7) . . . .
C20 N14 C18 O9 0.2(8) . . . .
C20 N14 C18 N16 -179.7(4) . . . .
C20 N11 C27 O8 1.5(8) . . . .
C20 N11 C27 N10 -178.6(4) . . . .
C20 N11 C21 N12 69.1(7) . . . .
C20 N11 C21 C25 -179.4(4) . . . .
C20 N11 C21 C22 -64.5(7) . . . .
C35 N7 C28 N9 -105.7(6) . . . .
C35 N7 C30 N8 118.4(6) . . . .
C35 N7 C30 C34 6.2(6) . . . .
C35 N7 C30 C31 -106.9(6) . . . .
C35 N5 C34 N6 -113.4(6) . . . .
C35 N5 C34 C30 -1.4(6) . . . .
C35 N5 C34 C33 113.7(7) . . . .
C35 N5 C37 N3 93.7(7) . . . .
C9 N18 C10 N16 -102.8(6) . . . .
C9 N18 C7 N17 114.8(5) . . . .
C9 N18 C7 C3 4.8(6) . . . .
C9 N18 C7 C6 -109.7(6) . . . .
C9 N20 C3 N19 -112.8(6) . . . .
C9 N20 C3 C7 -0.7(6) . . . .
C9 N20 C3 C4 113.1(6) . . . .
C9 N20 C2 N2 95.8(7) . . . .
C34 N6 C36 O7 170.9(6) . . . .
C34 N6 C36 N8 -4.4(7) . . . .
C34 N6 C38 N4 86.5(8) . . . .
C34 N5 C35 O0AA -172.1(6) . . . .
C34 N5 C35 N7 5.2(7) . . . .
C34 N5 C37 N3 -89.7(7) . . . .
C34 C30 C31 C3AA 24.6(7) . . . .
C34 C33 C3AA C31 37.1(9) . . . .
C3 N20 C9 O10 -173.9(6) . . . .
C3 N20 C9 N18 3.8(7) . . . .
C3 N20 C2 N2 -84.1(7) . . . .
C3 N19 C8 O5 171.1(5) . . . .
C3 N19 C8 N17 -8.2(6) . . . .
C3 N19 C1 N1 92.6(7) . . . .
C3 C7 C6 C5 -22.7(6) . . . .
C3 C4 C5 C6 -39.1(7) . . . .
C10 N16 C18 O9 -11.5(8) . . . .
C10 N16 C18 N14 168.5(4) . . . .
C10 N16 C12 N15 80.0(6) . . . .
C10 N16 C12 C16 -170.2(4) . . . .
C10 N16 C12 C13 -54.4(7) . . . .
C10 N18 C9 O10 -2.7(9) . . . .
C10 N18 C9 N20 179.6(5) . . . .
C10 N18 C7 N17 -70.3(7) . . . .
C10 N18 C7 C3 179.7(5) . . . .
C10 N18 C7 C6 65.2(7) . . . .
C40 N3 C39 O1 174.7(6) . . . .
C40 N3 C39 N1 -3.1(7) . . . .
C40 N3 C37 N5 89.8(7) . . . .
C40 N4 C45 O6 -178.0(6) . . . .
C40 N4 C45 N2 0.8(7) . . . .
C40 N4 C38 N6 -84.4(8) . . . .
C40 C41 C42 C43 -34.5(13) . . . .
C40 C44 C43 C42 -19.7(9) . . . .
C7 N17 C8 O5 -171.5(5) . . . .
C7 N17 C8 N19 7.8(6) . . . .
C7 N17 C11 N15 -95.4(6) . . . .
C7 N18 C9 O10 172.2(6) . . . .
C7 N18 C9 N20 -5.5(7) . . . .
C7 N18 C10 N16 82.9(6) . . . .
C7 C3 C4 C5 24.0(6) . . . .
C7 C6 C5 C4 38.8(7) . . . .
C29 N10 C25 N9 -76.1(7) . . . .
C29 N10 C25 C24 59.3(7) . . . .
C29 N10 C25 C21 173.8(5) . . . .
C29 N10 C27 O8 3.4(8) . . . .
C29 N10 C27 N11 -176.6(5) . . . .
C29 N8 C36 O7 3.2(10) . . . .
C29 N8 C36 N6 178.4(5) . . . .
C29 N8 C30 N7 72.9(7) . . . .
C29 N8 C30 C34 -175.1(5) . . . .
C29 N8 C30 C31 -62.8(8) . . . .
C24 C25 C21 N12 -120.0(5) . . . .
C24 C25 C21 N11 121.4(5) . . . .
C24 C25 C21 C22 0.8(6) . . . .
C28 N9 C26 O3 -2.3(9) . . . .
C28 N9 C26 N12 176.6(5) . . . .
C28 N9 C25 N10 74.5(7) . . . .
C28 N9 C25 C24 -60.6(8) . . . .
C28 N9 C25 C21 -174.3(5) . . . .
C28 N7 C35 O0AA 2.0(9) . . . .
C28 N7 C35 N5 -175.2(5) . . . .
C28 N7 C30 N8 -74.4(7) . . . .
C28 N7 C30 C34 173.5(5) . . . .
C28 N7 C30 C31 60.3(8) . . . .
C37 N3 C39 O1 -1.2(9) . . . .
C37 N3 C39 N1 -179.0(5) . . . .
C37 N3 C40 N4 -72.4(7) . . . .
C37 N3 C40 C41 62.4(9) . . . .
C37 N3 C40 C44 176.9(5) . . . .
C37 N5 C35 O0AA 4.9(9) . . . .
C37 N5 C35 N7 -177.8(5) . . . .
C37 N5 C34 N6 69.8(8) . . . .
C37 N5 C34 C30 -178.2(5) . . . .
C37 N5 C34 C33 -63.0(9) . . . .
C4 C3 C7 N17 121.1(5) . . . .
C4 C3 C7 N18 -120.9(5) . . . .
C4 C3 C7 C6 -0.6(6) . . . .
C41 C40 C44 N1 121.0(6) . . . .
C41 C40 C44 N2 -120.1(6) . . . .
C41 C40 C44 C43 0.9(7) . . . .
C21 N12 C26 O3 172.5(5) . . . .
C21 N12 C26 N9 -6.3(6) . . . .
C21 N12 C19 N13 92.0(6) . . . .
C21 N11 C27 O8 -174.5(5) . . . .
C21 N11 C27 N10 5.5(6) . . . .
C21 N11 C20 N14 -89.2(6) . . . .
C21 C25 C24 C1AA -25.3(7) . . . .
C21 C22 C1AA C24 -39.8(8) . . . .
C2 N20 C9 O10 6.1(10) . . . .
C2 N20 C9 N18 -176.2(5) . . . .
C2 N20 C3 N19 67.1(7) . . . .
C2 N20 C3 C7 179.2(5) . . . .
C2 N20 C3 C4 -67.0(8) . . . .
C2 N2 C45 O6 3.7(9) . . . .
C2 N2 C45 N4 -175.0(5) . . . .
C2 N2 C44 N1 -74.8(7) . . . .
C2 N2 C44 C40 174.4(5) . . . .
C2 N2 C44 C43 58.0(8) . . . .
C30 N7 C35 O0AA 170.0(6) . . . .
C30 N7 C35 N5 -7.3(7) . . . .
C30 N7 C28 N9 87.8(7) . . . .
C30 N8 C36 O7 -173.8(6) . . . .
C30 N8 C36 N6 1.4(7) . . . .
C30 N8 C29 N10 -84.7(7) . . . .
C30 C34 C33 C3AA -20.8(9) . . . .
C30 C31 C3AA C33 -38.8(8) . . . .
C38 N6 C36 O7 -2.9(10) . . . .
C38 N6 C36 N8 -178.3(6) . . . .
C38 N6 C34 N5 -69.5(8) . . . .
C38 N6 C34 C30 178.6(6) . . . .
C38 N6 C34 C33 63.8(9) . . . .
C38 N4 C45 O6 1.6(9) . . . .
C38 N4 C45 N2 -179.7(5) . . . .
C38 N4 C40 N3 69.5(8) . . . .
C38 N4 C40 C41 -65.3(9) . . . .
C38 N4 C40 C44 -179.8(5) . . . .
C44 N1 C39 O1 -173.8(5) . . . .
C44 N1 C39 N3 4.0(6) . . . .
C44 N1 C1 N19 -84.6(7) . . . .
C44 N2 C45 O6 177.8(6) . . . .
C44 N2 C45 N4 -0.9(6) . . . .
C44 N2 C2 N20 93.2(7) . . . .
C44 C40 C41 C42 19.8(10) . . . .
C44 C43 C42 C41 34.8(12) . . . .
C33 C34 C30 N7 -123.4(6) . . . .
C33 C34 C30 N8 115.7(6) . . . .
C33 C34 C30 C31 -2.6(7) . . . .
C1 N1 C39 O1 4.8(9) . . . .
C1 N1 C39 N3 -177.5(5) . . . .
C1 N1 C44 N2 66.6(7) . . . .
C1 N1 C44 C40 178.3(5) . . . .
C1 N1 C44 C43 -66.3(8) . . . .
C1 N19 C8 O5 2.4(9) . . . .
C1 N19 C8 N17 -176.9(5) . . . .
C1 N19 C3 N20 -75.1(7) . . . .
C1 N19 C3 C7 173.4(5) . . . .
C1 N19 C3 C4 58.0(8) . . . .
